data_1533465
loop_
_publ_author_name
'Grigor'ev, M.S.'
'Antipin, M.Yu.'
'Krot, N.N.'
'Garnov, A.Yu.'

_publ_section_title
;
 Synthesis and structure of complexes of Np(V) perchlorate and Np(V)
 chloride with urea
;
_journal_name_full Radiokhimiya
_journal_page_first 415
_journal_page_last 419
_journal_volume 44
_journal_year 2002
_chemical_formula_sum 'C4 H16 Cl N8 Np O6'
_chemical_name_systematic '(Np O2) Cl (O C (N H2)2)4'
_space_group_IT_number 15
_symmetry_space_group_name_Hall '-C 2yc'
_symmetry_space_group_name_H-M 'C 1 2/c 1'
_cell_angle_alpha 90
_cell_angle_beta 98.79
_cell_angle_gamma 90
_cell_formula_units_Z 4
_cell_length_a 10.448
_cell_length_b 12.166
_cell_length_c 11.596
_cell_volume 1456.660
_citation_journal_id_ASTM RADKAU
_cod_data_source_file Grigorev_RADKAU_2002_648.cif
_cod_data_source_block C4H16Cl1N8Np1O6
_cod_original_cell_volume 1456.66
_cod_original_formula_sum 'C4 H16 Cl1 N8 Np1 O6'
_cod_database_code 1533465

loop_
_symmetry_equiv_pos_as_xyz
x,y,z
-x,y,-z+1/2
-x,-y,-z
x,-y,z-1/2
x+1/2,y+1/2,z
-x+1/2,y+1/2,-z+1/2
-x+1/2,-y+1/2,-z
x+1/2,-y+1/2,z-1/2

loop_
_atom_site_label
_atom_site_type_symbol
_atom_site_fract_x
_atom_site_fract_y
_atom_site_fract_z
_atom_site_occupancy
_atom_site_U_iso_or_equiv
N3 N-3 0.6574 0.8639 0.4245 1 0.0
H2 H+1 0.7281 0.3932 0.7913 1 0.0
H5 H+1 0.7363 0.8419 0.4409 1 0.0
N1 N-3 0.6826 0.4518 0.776 1 0.0
H8 H+1 0.4306 0.911 0.4014 1 0.0
H1 H+1 0.6763 0.4987 0.8304 1 0.0
O2 O-2 0.5538 0.555 0.6425 1 0.0
O1 O-2 0.6584 0.7187 0.8406 1 0.0
N4 N-3 0.4503 0.8701 0.462 1 0.0
Np1 Np+5 0.5 0.7186 0.75 1 0.0
H3 H+1 0.594 0.4043 0.5158 1 0.0
H6 H+1 0.6344 0.9049 0.3644 1 0.0
C2 C+4 0.571 0.8346 0.4918 1 0.0
C1 C+4 0.6211 0.47 0.6671 1 0.0
H7 H+1 0.3918 0.8522 0.5033 1 0.0
O3 O-2 0.6055 0.7743 0.58 1 0.0
H4 H+1 0.679 0.3372 0.6038 1 0.0
N2 N-3 0.6327 0.395 0.5861 1 0.0
Cl1 Cl-1 0.5 0.9528 0.75 1 0.0
